data_4108690
loop_
_publ_author_name
'Takuji Hatakeyama'
'Masaharu Nakamura'
'Eiichi Nakamura'

_publ_contact_author 'Nakamura, M.'
_publ_contact_author_email masaharu@chem.s.u-tokyo.ac.jp
_publ_section_title
;
 Diastereoselective Addition of Zincated Hydrazones to Alkenylboronates
 and Stereospecific Trapping of Boron/Zinc Bimetallic Intermediates by
 Carbon Electrophiles
;
_journal_name_full 'Journal of the American Chemical Society'
_journal_page_first 15688
_journal_page_last 15701
_journal_paper_doi 10.1021/ja806258v
_journal_volume 130
_journal_year 2008
_chemical_compound_source 'synthesis as described'
_chemical_formula_moiety 'C24 H45 B1 N2 O3'
_chemical_formula_structural 'C24 H45 B1 N2 O3'
_chemical_formula_sum 'C24 H45 B N2 O3'
_chemical_formula_weight 420.43
_chemical_name_systematic
;
 ?
;
_space_group_IT_number 19
_symmetry_cell_setting orthorhombic
_symmetry_Int_Tables_number 19
_symmetry_space_group_name_Hall 'P 2ac 2ab'
_symmetry_space_group_name_H-M 'P 21 21 21'
_atom_sites_solution_hydrogens geom
_atom_sites_solution_primary direct
_atom_sites_solution_secondary difmap
_audit_creation_date 2003-10-14T14:49:52-00:00
_cell_angle_alpha 90
_cell_angle_beta 90
_cell_angle_gamma 90
_cell_formula_units_Z 4
_cell_length_a 7.9690(3)
_cell_length_b 16.3960(13)
_cell_length_c 20.7760(17)
_cell_measurement_reflns_used 0
_cell_measurement_temperature 293(2)
_cell_measurement_theta_max 0
_cell_measurement_theta_min 0
_cell_measurement_wavelength 0.71073
_cell_volume 2714.6(3)
_computing_molecular_graphics 'Ortep-3 for Windows (Farrugia, 1997)'
_computing_structure_refinement 'SHELXL-97 (Sheldrick, 1997)'
_computing_structure_solution 'SHELXS-97 (Sheldrick, 1997)'
_diffrn_ambient_temperature 293(2)
_diffrn_measured_fraction_theta_full 0.967
_diffrn_measured_fraction_theta_max 0.967
_diffrn_radiation_monochromator graphite
_diffrn_radiation_probe x-ray
_diffrn_radiation_type MoK\a
_diffrn_radiation_wavelength 0.71073
_diffrn_reflns_av_unetI/netI 0.014
_diffrn_reflns_limit_h_max 9
_diffrn_reflns_limit_h_min 0
_diffrn_reflns_limit_k_max 19
_diffrn_reflns_limit_k_min 0
_diffrn_reflns_limit_l_max 25
_diffrn_reflns_limit_l_min 0
_diffrn_reflns_number 2840
_diffrn_reflns_theta_full 25.68
_diffrn_reflns_theta_max 25.68
_diffrn_reflns_theta_min 2.32
_exptl_absorpt_coefficient_mu 0.066
_exptl_absorpt_correction_type none
_exptl_crystal_colour colorless
_exptl_crystal_density_diffrn 1.029
_exptl_crystal_description prism
_exptl_crystal_F_000 928
_exptl_crystal_size_max 0.7
_exptl_crystal_size_mid 0.6
_exptl_crystal_size_min 0.5
_refine_diff_density_max 0.261
_refine_diff_density_min -0.138
_refine_diff_density_rms 0.039
_refine_ls_abs_structure_details 'Flack H D (1983), Acta Cryst. A39, 876-881'
_refine_ls_abs_structure_Flack -5(2)
_refine_ls_extinction_coef 0.028(4)
_refine_ls_extinction_expression Fc^*^=kFc[1+0.001xFc^2^\l^3^/sin(2\q)]^-1/4^
_refine_ls_extinction_method SHELXL
_refine_ls_goodness_of_fit_ref 1.035
_refine_ls_hydrogen_treatment mixed
_refine_ls_matrix_type full
_refine_ls_number_parameters 320
_refine_ls_number_reflns 2840
_refine_ls_number_restraints 0
_refine_ls_restrained_S_all 1.035
_refine_ls_R_factor_all 0.0693
_refine_ls_R_factor_gt 0.058
_refine_ls_shift/su_max 0
_refine_ls_shift/su_mean 0
_refine_ls_structure_factor_coef Fsqd
_refine_ls_weighting_details 'calc w=1/[\s^2^(Fo^2^)+(0.1119P)^2^+0.2616P] where P=(Fo^2^+2Fc^2^)/3'
_refine_ls_weighting_scheme calc
_refine_ls_wR_factor_gt 0.1626
_refine_ls_wR_factor_ref 0.1785
_reflns_number_gt 2278
_reflns_number_total 2840
_reflns_threshold_expression >2sigma(I)
_cod_data_source_file ja806258v_si_003.cif
_cod_data_source_block SAMP
_cod_database_code 4108690

loop_
_symmetry_equiv_pos_as_xyz
'x, y, z'
'-x+1/2, -y, z+1/2'
'x+1/2, -y+1/2, -z'
'-x, y+1/2, -z+1/2'

loop_
_atom_site_label
_atom_site_type_symbol
_atom_site_fract_x
_atom_site_fract_y
_atom_site_fract_z
_atom_site_U_iso_or_equiv
_atom_site_adp_type
_atom_site_occupancy
_atom_site_symmetry_multiplicity
_atom_site_calc_flag
_atom_site_refinement_flags
C1 C 0.3010(4) 0.9065(2) 0.59257(14) 0.0723(8) Uani 1 1 d .
C2 C 0.3786(4) 0.9065(2) 0.65969(14) 0.0683(7) Uani 1 1 d .
C3 C 0.5456(4) 0.9536(2) 0.66184(16) 0.0768(8) Uani 1 1 d .
C4 C 0.6185(4) 0.9596(2) 0.73079(19) 0.0775(8) Uani 1 1 d .
C5 C 0.2383(6) 0.8265(2) 0.56489(17) 0.0906(10) Uani 1 1 d .
C6 C 0.1121(6) 0.7858(3) 0.6093(2) 0.1056(12) Uani 1 1 d .
H6A H 0.075 0.7355 0.5904 0.158 Uiso 1 1 calc R
H6B H 0.0176 0.8212 0.6154 0.158 Uiso 1 1 calc R
H6C H 0.1639 0.7748 0.6501 0.158 Uiso 1 1 calc R
C7 C 0.3829(8) 0.7682(3) 0.5496(2) 0.1261(17) Uani 1 1 d .
H7A H 0.4611 0.7946 0.5213 0.189 Uiso 1 1 calc R
H7B H 0.3395 0.7201 0.5292 0.189 Uiso 1 1 calc R
H7C H 0.4388 0.7532 0.5888 0.189 Uiso 1 1 calc R
C8 C 0.2478(5) 0.9397(3) 0.70671(18) 0.0836(9) Uani 1 1 d .
C9 C 0.6717(5) 0.9163(3) 0.6149(2) 0.1074(13) Uani 1 1 d .
H9A H 0.6226 0.9136 0.5727 0.161 Uiso 1 1 calc R
H9B H 0.7007 0.8623 0.629 0.161 Uiso 1 1 calc R
H9C H 0.7708 0.9495 0.6135 0.161 Uiso 1 1 calc R
C10 C 0.7626(6) 1.0220(3) 0.7345(3) 0.1071(14) Uani 1 1 d .
C11 C 0.8099(11) 1.0439(5) 0.8025(5) 0.175(4) Uani 1 1 d .
H11 H 0.9262 1.0429 0.8057 0.21 Uiso 1 1 calc R
C12 C 0.7588(18) 1.0603(8) 0.8491(5) 0.246(6) Uani 1 1 d .
H12A H 0.6433 1.0642 0.8547 0.296 Uiso 1 1 calc R
H12B H 0.8305 1.0705 0.8835 0.296 Uiso 1 1 calc R
C13 C 0.8390(6) 0.7778(3) 0.8053(2) 0.1103(15) Uani 1 1 d .
C14 C 0.6610(6) 0.7466(2) 0.7992(2) 0.1018(12) Uani 1 1 d .
C15 C 0.9787(9) 0.7242(4) 0.7834(3) 0.165(3) Uani 1 1 d .
H15A H 1.084 0.7513 0.7903 0.247 Uiso 1 1 calc R
H15B H 0.9656 0.7125 0.7384 0.247 Uiso 1 1 calc R
H15C H 0.9767 0.6741 0.8074 0.247 Uiso 1 1 calc R
C16 C 0.8670(9) 0.8071(3) 0.8751(3) 0.1378(19) Uani 1 1 d .
H16A H 0.7772 0.8428 0.8874 0.207 Uiso 1 1 calc R
H16B H 0.9717 0.8359 0.8778 0.207 Uiso 1 1 calc R
H16C H 0.8696 0.7609 0.9034 0.207 Uiso 1 1 calc R
C17 C 0.5853(8) 0.7051(3) 0.8555(3) 0.141(2) Uani 1 1 d .
H17A H 0.5914 0.7403 0.8924 0.212 Uiso 1 1 calc R
H17B H 0.6454 0.6556 0.8642 0.212 Uiso 1 1 calc R
H17C H 0.47 0.6926 0.8465 0.212 Uiso 1 1 calc R
C18 C 0.6459(15) 0.6914(3) 0.7366(3) 0.204(4) Uani 1 1 d .
H18A H 0.6945 0.7195 0.7006 0.306 Uiso 1 1 calc R
H18B H 0.5297 0.6804 0.728 0.306 Uiso 1 1 calc R
H18C H 0.7042 0.6409 0.7435 0.306 Uiso 1 1 calc R
C19 C 0.1522(5) 1.0624(3) 0.49119(17) 0.0877(10) Uani 1 1 d .
C20 C 0.1438(8) 1.0674(3) 0.41856(18) 0.1212(16) Uani 1 1 d .
H20A H 0.0298 1.0587 0.4038 0.145 Uiso 1 1 calc R
H20B H 0.1814 1.1205 0.4038 0.145 Uiso 1 1 calc R
C21 C 0.2573(8) 1.0016(4) 0.3935(2) 0.1354(19) Uani 1 1 d .
H21A H 0.3418 1.0244 0.3651 0.162 Uiso 1 1 calc R
H21B H 0.1935 0.961 0.37 0.162 Uiso 1 1 calc R
C22 C 0.3381(8) 0.9642(4) 0.45206(18) 0.131(2) Uani 1 1 d .
H22A H 0.3575 0.9063 0.446 0.158 Uiso 1 1 calc R
H22B H 0.4438 0.9907 0.462 0.158 Uiso 1 1 calc R
C23 C -0.0127(6) 1.0738(3) 0.5245(2) 0.0995(12) Uani 1 1 d .
C24 C -0.2254(7) 1.1690(4) 0.5427(3) 0.144(2) Uani 1 1 d .
H24A H -0.2596 1.2241 0.5341 0.216 Uiso 1 1 calc R
H24B H -0.2167 1.161 0.5884 0.216 Uiso 1 1 calc R
H24C H -0.3068 1.1319 0.5254 0.216 Uiso 1 1 calc R
N1 N 0.2885(4) 0.97602(18) 0.56626(12) 0.0832(8) Uani 1 1 d .
N2 N 0.2131(4) 0.97882(19) 0.50314(13) 0.0906(9) Uani 1 1 d .
O1 O 0.8341(3) 0.84931(17) 0.76282(18) 0.1182(12) Uani 1 1 d .
O2 O 0.5666(3) 0.82144(16) 0.78595(13) 0.0959(8) Uani 1 1 d .
O3 O -0.0685(4) 1.1544(2) 0.51392(15) 0.1151(10) Uani 1 1 d .
B B 0.6744(4) 0.8759(2) 0.75948(18) 0.0703(8) Uani 1 1 d .
H2 H 0.393(4) 0.846(2) 0.6700(17) 0.085(10) Uiso 1 1 d .
H3 H 0.523(4) 1.011(2) 0.6475(16) 0.083(9) Uiso 1 1 d .
H4 H 0.539(5) 0.980(3) 0.757(2) 0.099(12) Uiso 1 1 d .
H5 H 0.176(6) 0.839(3) 0.520(2) 0.124(14) Uiso 1 1 d .
H8A H 0.278(5) 0.933(2) 0.7502(19) 0.086(10) Uiso 1 1 d .
H8B H 0.242(6) 1.000(3) 0.699(2) 0.113(14) Uiso 1 1 d .
H8C H 0.132(7) 0.911(3) 0.703(2) 0.126(15) Uiso 1 1 d .
H10A H 0.740(7) 1.073(3) 0.707(3) 0.147(18) Uiso 1 1 d .
H10B H 0.861(8) 1.002(4) 0.713(3) 0.14(2) Uiso 1 1 d .
H19 H 0.240(5) 1.102(2) 0.5086(19) 0.094(11) Uiso 1 1 d .
H23A H -0.005(5) 1.067(2) 0.572(2) 0.102(12) Uiso 1 1 d .
H23B H -0.109(6) 1.043(3) 0.504(2) 0.106(13) Uiso 1 1 d .

loop_
_atom_site_aniso_label
_atom_site_aniso_U_11
_atom_site_aniso_U_22
_atom_site_aniso_U_33
_atom_site_aniso_U_23
_atom_site_aniso_U_13
_atom_site_aniso_U_12
C1 0.0776(17) 0.0815(19) 0.0577(15) -0.0003(13) 0.0073(13) 0.0142(15)
C2 0.0678(15) 0.0756(17) 0.0617(15) 0.0053(13) 0.0074(12) 0.0075(14)
C3 0.0678(16) 0.076(2) 0.087(2) 0.0161(16) 0.0069(15) 0.0053(14)
C4 0.0655(16) 0.0673(17) 0.100(2) 0.0077(16) -0.0039(16) 0.0015(14)
C5 0.122(3) 0.082(2) 0.0679(18) -0.0056(15) -0.001(2) 0.009(2)
C6 0.108(3) 0.104(3) 0.104(3) -0.010(2) -0.001(2) -0.012(2)
C7 0.158(4) 0.100(3) 0.120(3) -0.025(2) 0.033(3) 0.028(3)
C8 0.0720(18) 0.106(3) 0.073(2) -0.0143(18) 0.0083(16) 0.0030(19)
C9 0.082(2) 0.132(3) 0.108(3) 0.023(2) 0.031(2) 0.014(2)
C10 0.088(2) 0.076(2) 0.158(4) 0.030(3) -0.026(3) -0.015(2)
C11 0.152(6) 0.152(6) 0.222(9) 0.027(6) -0.090(7) -0.054(5)
C12 0.221(10) 0.323(15) 0.195(10) -0.043(11) -0.073(10) 0.008(11)
C13 0.108(3) 0.090(2) 0.133(4) 0.048(3) 0.030(3) 0.028(2)
C14 0.121(3) 0.077(2) 0.108(3) 0.029(2) 0.004(2) -0.002(2)
C15 0.178(5) 0.149(5) 0.166(5) 0.064(4) 0.061(4) 0.094(4)
C16 0.161(5) 0.123(4) 0.130(4) 0.012(3) -0.048(4) -0.003(4)
C17 0.134(4) 0.123(4) 0.167(5) 0.077(4) 0.007(4) -0.015(3)
C18 0.395(13) 0.083(3) 0.134(4) -0.008(3) -0.093(7) -0.007(6)
C19 0.098(2) 0.092(2) 0.074(2) 0.0162(17) 0.0009(18) 0.018(2)
C20 0.150(4) 0.138(4) 0.075(2) 0.026(2) 0.002(3) 0.035(4)
C21 0.170(4) 0.161(5) 0.075(2) 0.021(2) 0.009(3) 0.044(4)
C22 0.167(5) 0.162(4) 0.065(2) 0.012(2) 0.016(3) 0.072(4)
C23 0.104(3) 0.105(3) 0.089(3) 0.015(2) 0.003(2) 0.018(2)
C24 0.131(4) 0.187(5) 0.115(3) 0.004(4) 0.014(3) 0.060(4)
N1 0.098(2) 0.0864(18) 0.0652(14) 0.0069(13) -0.0041(13) 0.0182(15)
N2 0.114(2) 0.0954(19) 0.0620(14) 0.0070(13) -0.0071(14) 0.0233(18)
O1 0.0783(14) 0.1007(18) 0.175(3) 0.068(2) 0.0272(17) 0.0183(13)
O2 0.0844(14) 0.0891(16) 0.1143(19) 0.0340(14) 0.0028(14) -0.0044(12)
O3 0.122(2) 0.117(2) 0.107(2) 0.0136(16) 0.0122(17) 0.0381(19)
B 0.0690(17) 0.0691(19) 0.073(2) 0.0086(15) 0.0030(15) 0.0005(15)

loop_
_atom_type_symbol
_atom_type_description
_atom_type_scat_dispersion_real
_atom_type_scat_dispersion_imag
_atom_type_scat_source
C C 0.0033 0.0016 'International Tables Vol C Tables 4.2.6.8 and 6.1.1.4'
H H 0 0 'International Tables Vol C Tables 4.2.6.8 and 6.1.1.4'
N N 0.0061 0.0033 'International Tables Vol C Tables 4.2.6.8 and 6.1.1.4'
O O 0.0106 0.006 'International Tables Vol C Tables 4.2.6.8 and 6.1.1.4'
B B 0.0013 0.0007 'International Tables Vol C Tables 4.2.6.8 and 6.1.1.4'

loop_
_geom_angle_atom_site_label_1
_geom_angle_atom_site_label_2
_geom_angle_atom_site_label_3
_geom_angle
N1 C1 C5 126.0(3)
N1 C1 C2 115.2(3)
C5 C1 C2 118.7(3)
C1 C2 C8 107.9(3)
C1 C2 C3 112.2(2)
C8 C2 C3 113.1(3)
C9 C3 C2 110.4(3)
C9 C3 C4 111.7(3)
C2 C3 C4 112.5(3)
C10 C4 C3 111.6(3)
C10 C4 B 110.6(3)
C3 C4 B 113.9(3)
C1 C5 C6 111.6(3)
C1 C5 C7 111.8(4)
C6 C5 C7 110.4(4)
C11 C10 C4 113.1(5)
C12 C11 C10 143.4(12)
O1 C13 C15 107.9(4)
O1 C13 C14 101.2(3)
C15 C13 C14 118.4(5)
O1 C13 C16 108.6(4)
C15 C13 C16 111.3(5)
C14 C13 C16 108.6(4)
O2 C14 C17 108.9(4)
O2 C14 C13 102.3(3)
C17 C14 C13 118.1(5)
O2 C14 C18 106.5(4)
C17 C14 C18 110.7(5)
C13 C14 C18 109.4(6)
N2 C19 C23 109.1(3)
N2 C19 C20 103.5(3)
C23 C19 C20 114.6(4)
C21 C20 C19 106.3(4)
C20 C21 C22 105.6(4)
N2 C22 C21 103.1(4)
O3 C23 C19 108.8(4)
C1 N1 N2 116.9(3)
N1 N2 C19 108.6(3)
N1 N2 C22 111.5(3)
C19 N2 C22 104.6(3)
B O1 C13 108.3(3)
B O2 C14 107.6(3)
C24 O3 C23 111.9(4)
O1 B O2 111.4(3)
O1 B C4 125.0(3)
O2 B C4 123.5(3)

loop_
_geom_bond_atom_site_label_1
_geom_bond_atom_site_label_2
_geom_bond_distance
C1 N1 1.268(4)
C1 C5 1.517(5)
C1 C2 1.525(4)
C2 C8 1.529(4)
C2 C3 1.540(5)
C3 C9 1.528(5)
C3 C4 1.549(5)
C4 C10 1.540(5)
C4 B 1.562(5)
C5 C6 1.519(6)
C5 C7 1.531(6)
C10 C11 1.505(10)
C11 C12 1.085(13)
C13 O1 1.468(4)
C13 C15 1.490(6)
C13 C14 1.514(7)
C13 C16 1.543(8)
C14 O2 1.466(5)
C14 C17 1.482(6)
C14 C18 1.589(7)
C19 N2 1.474(5)
C19 C23 1.498(6)
C19 C20 1.513(5)
C20 C21 1.501(7)
C21 C22 1.506(6)
C22 N2 1.475(6)
C23 O3 1.411(5)
C24 O3 1.407(6)
N1 N2 1.443(4)
O1 B 1.346(4)
O2 B 1.355(4)

loop_
_cod_related_entry_id
_cod_related_entry_database
_cod_related_entry_code
1 ChemSpider 30660345
